data_1004093
loop_
_publ_author_name
'Wignacourt, J P'
'Drache, M'
'Swinnea, J S'
'Steinfink, H'
'Lorriaux-Rubbens, A'
'Wallart, F'

_publ_section_title
;
Crystal structure and Raman Scattering Investigation of Anhydrous
(NH~4~)~2~(Mo~2~(S~2~)~6~)
;
_journal_coden_ASTM CJSPEM
_journal_issue 2
_journal_name_full 'Canadian Journal of Appl. Spectrosc.'
_journal_page_first 49
_journal_page_last 54
_journal_volume 37
_journal_year 1992
_chemical_formula_structural '(N H4)2 (Mo2 (S2)6)'
_chemical_formula_sum 'H8 Mo2 N2 S12'
_chemical_name_systematic 'Ammonium hexaperthiodimolybdate(V)'
_space_group_IT_number 18
_symmetry_cell_setting orthorhombic
_symmetry_Int_Tables_number 18
_symmetry_space_group_name_Hall 'P 2 2ab'
_symmetry_space_group_name_H-M 'P 21 21 2'
_cell_angle_alpha 90
_cell_angle_beta 90
_cell_angle_gamma 90
_cell_formula_units_Z 6
_cell_length_a 19.469(4)
_cell_length_b 12.530(4)
_cell_length_c 12.070(4)
_cell_volume 2944.4
_exptl_crystal_density_meas 2.1
_refine_ls_R_factor_all 0.058
_cod_database_code 1004093

loop_
_symmetry_equiv_pos_as_xyz
x,y,z
-x,-y,z
1/2+x,1/2-y,-z
1/2-x,1/2+y,-z

loop_
_atom_site_aniso_label
_atom_site_aniso_U_11
_atom_site_aniso_U_12
_atom_site_aniso_U_13
_atom_site_aniso_U_22
_atom_site_aniso_U_23
_atom_site_aniso_U_33
Mo1 0.02013 0.002996 -0.000002 0.02276 0.002996 0.0195
Mo2 0.02199 0.002162 0.001978 0.01962 0.000328 0.01742
S1 0.02859 -0.001213 -0.002957 0.02431 0.004263 0.02129
S2 0.02234 0.006655 -0.006117 0.02331 0.005595 0.02931
S3 0.02364 0.003173 -0.001071 0.02851 -0.000313 0.02583
S4 0.02878 0.000493 0.003445 0.02643 -0.007455 0.02873
S5 0.03413 0.003045 0.005802 0.0365 -0.000427 0.02225
S6 0.04172 0.007273 0.009748 0.02939 0.000436 0.02783
S7 0.03544 0.005363 -0.003126 0.03175 0.007345 0.02855
S8 0.03607 0.005239 -0.004325 0.05162 -0.01367 0.0271
S9 0.0353 -0.000097 -0.004516 0.02641 0.001378 0.01728
S10 0.03116 0.009963 -0.006789 0.02952 -0.005487 0.02301
S11 0.0314 0.001608 0.00329 0.02922 0.003592 0.02691
S12 0.03236 0.001249 0.007424 0.03259 0.000162 0.02911
Mo3 0.01444 -0.001149 0. 0.02185 0. 0.01393
Mo4 0.01481 0.000535 0. 0.02808 0. 0.01592
S13 0.02312 -0.003421 -0.000048 0.02833 -0.00331 0.02661
S14 0.01973 0.002948 0.005179 0.02428 -0.002919 0.01724
S15 0.02986 0.006127 -0.004442 0.04566 -0.009314 0.02578
S16 0.02428 0.003745 0.008954 0.0445 0.004771 0.03173
S17 0.02537 0.003219 0.006377 0.03147 0.002883 0.02442
S18 0.02452 0.004394 -0.00723 0.03074 0.001363 0.01679

loop_
_atom_site_label
_atom_site_type_symbol
_atom_site_symmetry_multiplicity
_atom_site_Wyckoff_symbol
_atom_site_fract_x
_atom_site_fract_y
_atom_site_fract_z
_atom_site_occupancy
_atom_site_attached_hydrogens
_atom_site_calc_flag
Mo1 Mo5+ 4 c 0.2474(2) 0.1872(2) 0.3078 1. 0 d
Mo2 Mo5+ 4 c 0.2443(1) 0.1876(3) 0.5421(2) 1. 0 d
S1 S1- 4 c 0.3007(3) 0.3199(6) 0.4201(7) 1. 0 d
S2 S1- 4 c 0.3464(4) 0.1727(7) 0.4342(9) 1. 0 d
S3 S1- 4 c 0.1454(3) 0.2005(6) 0.4275(7) 1. 0 d
S4 S1- 4 c 0.1912(4) 0.0550(7) 0.4181(8) 1. 0 d
S5 S1- 4 c 0.3345(4) 0.2032(7) 0.1645(7) 1. 0 d
S6 S1- 4 c 0.314(4) 0.0500(7) 0.2063(7) 1. 0 d
S7 S1- 4 c 0.1890(4) 0.3266(7) 0.2047(7) 1. 0 d
S8 S1- 4 c 0.1651(4) 0.1756(8) 0.1539(9) 1. 0 d
S9 S1- 4 c 0.3017(4) 0.2880(6) 0.6909(8) 1. 0 d
S10 S1- 4 c 0.2111(4) 0.3492(6) 0.6394(8) 1. 0 d
S11 S1- 4 c 0.2761(4) 0.0287(7) 0.6484(8) 1. 0 d
S12 S1- 4 c 0.1832(4) 0.0904(7) 0.6894(8) 1. 0 d
Mo3 Mo5+ 2 b 0. 0.5 0.3832(3) 1. 0 d
Mo4 Mo5+ 2 b 0. 0.5 0.1504(3) 1. 0 d
S13 S1- 4 c -0.0704(4) 0.3866(7) 0.2704(7) 1. 0 d
S14 S1- 4 c 0.0308(4) 0.3500(7) 0.2593(8) 1. 0 d
S15 S1- 4 c -0.0459(4) 0.3882(7) 0.0014(8) 1. 0 d
S16 S1- 4 c 0.1069(4) 0.4857(7) 0.0450(7) 1. 0 d
S17 S1- 4 c 0.0115(4) 0.3652(7) 0.5320(7) 1. 0 d
S18 S1- 4 c 0.1006(4) 0.4396(7) 0.4846(8) 1. 0 d
N1 N3- 4 c 0.2608(13) 0.1655(17) 0.9205(19) 1. 4 d
N2 N3- 2 b 0. 0.5 0.7607(17) 1. 4 d
N3 N3- 4 c 0.4571(12) 0.3719(18) 0.5800(21) 0.5 4 d
N4 N3- 4 c 0.5994(21) 0.2061(23) 0.1529(18) 0.5 4 d
N5 N3- 4 c 0.2807(15) 0.4130(18) 0.9854(19) 0.5 4 d

loop_
_atom_type_symbol
_atom_type_oxidation_number
Mo5+ 5.000
S1- -1.000
N3- -3.000
H1+ 1.000
